data_2222590
loop_
_publ_author_name
'Shah Bakhtiar, Nasir'
'Abdullah, Zanariah'
'Ng, Seik Weng'

_publ_section_title
;
 2-(<i>o</i>-Tolyloxy)pyrimidine
;
_journal_coeditor_code BT2995
_journal_issue 8
_journal_name_full 'Acta Crystallographica Section E'
_journal_page_first o1880
_journal_paper_doi 10.1107/S1600536809026609
_journal_volume 65
_journal_year 2009
_chemical_formula_iupac 'C11 H10 N2 O'
_chemical_formula_moiety 'C11 H10 N2 O'
_chemical_formula_sum 'C11 H10 N2 O'
_chemical_formula_weight 186.21
_chemical_name_systematic
;
2-(<i>o</i>-Tolyloxy)pyrimidine
;
_space_group_IT_number 29
_symmetry_cell_setting orthorhombic
_symmetry_space_group_name_Hall 'P 2c -2ac'
_symmetry_space_group_name_H-M 'P c a 21'
_atom_sites_solution_hydrogens geom
_atom_sites_solution_primary direct
_atom_sites_solution_secondary difmap
_audit_creation_method SHELXL-97
_cell_angle_alpha 90.00
_cell_angle_beta 90.00
_cell_angle_gamma 90.00
_cell_formula_units_Z 8
_cell_length_a 7.5197(2)
_cell_length_b 12.7997(3)
_cell_length_c 20.3238(4)
_cell_measurement_reflns_used 3906
_cell_measurement_temperature 153(2)
_cell_measurement_theta_max 27.9
_cell_measurement_theta_min 2.6
_cell_volume 1956.16(8)
_computing_cell_refinement 'SAINT (Bruker, 2008)'
_computing_data_collection 'APEX2 (Bruker, 2008)'
_computing_data_reduction 'SAINT (Bruker, 2008)'
_computing_molecular_graphics 'X-SEED (Barbour, 2001)'
_computing_publication_material 'publCIF (Westrip, 2009)'
_computing_structure_refinement 'SHELXL97 (Sheldrick, 2008)'
_computing_structure_solution 'SHELXS97 (Sheldrick, 2008)'
_diffrn_ambient_temperature 120(2)
_diffrn_measured_fraction_theta_full 0.999
_diffrn_measured_fraction_theta_max 0.999
_diffrn_measurement_device_type 'Bruker SMART APEX'
_diffrn_measurement_method \w
_diffrn_radiation_monochromator graphite
_diffrn_radiation_source 'fine-focus sealed tube'
_diffrn_radiation_type MoK\a
_diffrn_radiation_wavelength 0.71073
_diffrn_reflns_av_R_equivalents 0.0281
_diffrn_reflns_av_sigmaI/netI 0.0196
_diffrn_reflns_limit_h_max 9
_diffrn_reflns_limit_h_min -9
_diffrn_reflns_limit_k_max 16
_diffrn_reflns_limit_k_min -16
_diffrn_reflns_limit_l_max 26
_diffrn_reflns_limit_l_min -26
_diffrn_reflns_number 12792
_diffrn_reflns_theta_full 27.49
_diffrn_reflns_theta_max 27.49
_diffrn_reflns_theta_min 1.59
_diffrn_standards_decay_% 0
_diffrn_standards_interval_count 0
_diffrn_standards_interval_time 0
_diffrn_standards_number 0
_exptl_absorpt_coefficient_mu 0.084
_exptl_absorpt_correction_type none
_exptl_crystal_colour Colorless
_exptl_crystal_density_diffrn 1.265
_exptl_crystal_density_method 'not measured'
_exptl_crystal_description Block
_exptl_crystal_F_000 784
_exptl_crystal_size_max 0.35
_exptl_crystal_size_mid 0.25
_exptl_crystal_size_min 0.15
_refine_diff_density_max 0.162
_refine_diff_density_min -0.186
_refine_ls_extinction_method none
_refine_ls_goodness_of_fit_ref 1.016
_refine_ls_hydrogen_treatment constr
_refine_ls_matrix_type full
_refine_ls_number_parameters 255
_refine_ls_number_reflns 2317
_refine_ls_number_restraints 1
_refine_ls_restrained_S_all 1.016
_refine_ls_R_factor_all 0.0398
_refine_ls_R_factor_gt 0.0328
_refine_ls_shift/su_max 0.001
_refine_ls_shift/su_mean 0.001
_refine_ls_structure_factor_coef Fsqd
_refine_ls_weighting_details 'calc w=1/[\s^2^(Fo^2^)+(0.0474P)^2^+0.3519P] where P=(Fo^2^+2Fc^2^)/3'
_refine_ls_weighting_scheme calc
_refine_ls_wR_factor_gt 0.0832
_refine_ls_wR_factor_ref 0.0882
_reflns_number_gt 2030
_reflns_number_total 2317
_reflns_threshold_expression I>2\s(I)
_cod_data_source_file bt2995.cif
_cod_data_source_block I
_cod_depositor_comments
;
The following automatic conversions were performed:
'_symmetry_cell_setting' value 'Orthorhombic' changed to 'orthorhombic'
according to '/home/saulius/struct/CIF-dictionaries/cif_core.dic'
dictionary named 'cif_core.dic' version 2.4.1 from
2010-06-29.

'_exptl_absorpt_correction_type' value 'None' changed to
'none' according to '/home/saulius/struct/CIF-dictionaries/cif_core.dic'
dictionary named 'cif_core.dic' version 2.4.1 from 2010-06-29.

Automatic conversion script
Id: cif_fix_enum 1527 2010-12-29 10:47:43Z saulius 

The following automatic conversions were performed:

'_symmetry_cell_setting' value 'Orthorhombic' changed to
'orthorhombic' according to
/home/saulius/struct/CIF-dictionaries/cif_core.dic dictionary named
'cif_core.dic' version 2.4.1 from
2010-06-29.

'_exptl_absorpt_correction_type' value 'None' changed to
'none' according to
/home/saulius/struct/CIF-dictionaries/cif_core.dic dictionary named
'cif_core.dic' version 2.4.1 from 2010-06-29.

Automatic conversion script
Id: cif_fix_values 1715 2011-07-08 13:25:40Z adriana 
;
_cod_database_code 2222590
_cod_database_fobs_code 2222590

loop_
_symmetry_equiv_pos_as_xyz
'x, y, z'
'-x, -y, z+1/2'
'x+1/2, -y, z'
'-x+1/2, y, z+1/2'

loop_
_atom_site_type_symbol
_atom_site_label
_atom_site_fract_x
_atom_site_fract_y
_atom_site_fract_z
_atom_site_U_iso_or_equiv
_atom_site_adp_type
_atom_site_calc_flag
_atom_site_refinement_flags
_atom_site_occupancy
_atom_site_disorder_assembly
_atom_site_disorder_group
O O1 0.09137(18) 0.69839(11) 0.50102(8) 0.0294(3) Uani d . 1 . .
O O2 0.3463(2) 0.79763(11) 0.83583(8) 0.0288(3) Uani d . 1 . .
N N1 0.3704(2) 0.76815(13) 0.51731(9) 0.0290(4) Uani d . 1 . .
N N2 0.3222(2) 0.59497(13) 0.47797(10) 0.0346(4) Uani d . 1 . .
N N3 0.0668(3) 0.73277(14) 0.81493(10) 0.0311(4) Uani d . 1 . .
N N4 0.1165(3) 0.90210(14) 0.85951(10) 0.0342(4) Uani d . 1 . .
C C1 0.2716(3) 0.68835(14) 0.49926(10) 0.0240(4) Uani d . 1 . .
C C2 0.5457(3) 0.75182(17) 0.51316(13) 0.0346(5) Uani d . 1 . .
H H2 0.6241 0.8068 0.5252 0.041 Uiso calc R 1 . .
C C3 0.6173(3) 0.65849(18) 0.49217(13) 0.0369(5) Uani d . 1 . .
H H3 0.7421 0.6478 0.4895 0.044 Uiso calc R 1 . .
C C4 0.4976(3) 0.58168(19) 0.47530(14) 0.0393(6) Uani d . 1 . .
H H4 0.5424 0.5160 0.4611 0.047 Uiso calc R 1 . .
C C5 0.0193(3) 0.78821(16) 0.53078(11) 0.0260(4) Uani d . 1 . .
C C6 -0.0168(3) 0.87417(16) 0.49211(12) 0.0302(5) Uani d . 1 . .
H H6 0.0168 0.8751 0.4471 0.036 Uiso calc R 1 . .
C C7 -0.1029(3) 0.95922(17) 0.51989(13) 0.0369(5) Uani d . 1 . .
H H7 -0.1291 1.0191 0.4940 0.044 Uiso calc R 1 . .
C C8 -0.1500(3) 0.95613(18) 0.58534(14) 0.0400(6) Uani d . 1 . .
H H8 -0.2097 1.0140 0.6046 0.048 Uiso calc R 1 . .
C C9 -0.1111(3) 0.8691(2) 0.62345(13) 0.0419(6) Uani d . 1 . .
H H9 -0.1435 0.8687 0.6686 0.050 Uiso calc R 1 . .
C C10 -0.0255(3) 0.78224(18) 0.59682(11) 0.0318(5) Uani d . 1 . .
C C11 0.0132(4) 0.6853(2) 0.63601(14) 0.0484(7) Uani d . 1 . .
H H11A 0.1420 0.6738 0.6377 0.073 Uiso calc R 1 . .
H H11B -0.0442 0.6251 0.6151 0.073 Uiso calc R 1 . .
H H11C -0.0328 0.6936 0.6808 0.073 Uiso calc R 1 . .
C C12 0.1667(3) 0.81024(15) 0.83622(10) 0.0239(4) Uani d . 1 . .
C C13 -0.1090(3) 0.75137(18) 0.81651(12) 0.0362(5) Uani d . 1 . .
H H13 -0.1879 0.6982 0.8019 0.043 Uiso calc R 1 . .
C C14 -0.1789(3) 0.84386(17) 0.83828(12) 0.0360(5) Uani d . 1 . .
H H14 -0.3034 0.8565 0.8383 0.043 Uiso calc R 1 . .
C C15 -0.0596(3) 0.91746(18) 0.86010(14) 0.0392(6) Uani d . 1 . .
H H15 -0.1039 0.9820 0.8763 0.047 Uiso calc R 1 . .
C C16 0.4168(3) 0.71305(15) 0.79991(10) 0.0254(4) Uani d . 1 . .
C C17 0.4576(3) 0.62233(17) 0.83289(13) 0.0337(5) Uani d . 1 . .
H H17 0.4291 0.6148 0.8782 0.040 Uiso calc R 1 . .
C C18 0.5409(3) 0.54212(18) 0.79914(15) 0.0417(6) Uani d . 1 . .
H H18 0.5700 0.4789 0.8211 0.050 Uiso calc R 1 . .
C C19 0.5813(3) 0.5547(2) 0.73329(15) 0.0445(6) Uani d . 1 . .
H H19 0.6388 0.4999 0.7100 0.053 Uiso calc R 1 . .
C C20 0.5387(3) 0.6461(2) 0.70137(13) 0.0433(6) Uani d . 1 . .
H H20 0.5663 0.6530 0.6560 0.052 Uiso calc R 1 . .
C C21 0.4562(3) 0.72886(19) 0.73387(12) 0.0328(5) Uani d . 1 . .
C C22 0.4127(4) 0.8309(2) 0.70067(14) 0.0513(7) Uani d . 1 . .
H H22A 0.4773 0.8877 0.7225 0.077 Uiso calc R 1 . .
H H22B 0.2845 0.8439 0.7036 0.077 Uiso calc R 1 . .
H H22C 0.4481 0.8275 0.6543 0.077 Uiso calc R 1 . .

loop_
_atom_site_aniso_label
_atom_site_aniso_U_11
_atom_site_aniso_U_22
_atom_site_aniso_U_33
_atom_site_aniso_U_12
_atom_site_aniso_U_13
_atom_site_aniso_U_23
O1 0.0202(8) 0.0232(7) 0.0447(9) -0.0012(6) -0.0002(6) -0.0071(6)
O2 0.0207(8) 0.0268(7) 0.0389(8) 0.0008(6) -0.0035(6) -0.0081(6)
N1 0.0227(9) 0.0239(8) 0.0404(10) -0.0021(7) -0.0004(8) -0.0044(8)
N2 0.0261(10) 0.0239(9) 0.0540(12) 0.0003(7) -0.0015(9) -0.0096(8)
N3 0.0246(10) 0.0255(9) 0.0433(11) -0.0027(7) 0.0012(8) -0.0061(8)
N4 0.0274(11) 0.0249(9) 0.0503(11) 0.0003(7) -0.0039(9) -0.0087(9)
C1 0.0213(10) 0.0214(9) 0.0292(10) -0.0003(7) -0.0012(8) 0.0014(8)
C2 0.0232(12) 0.0315(12) 0.0490(14) -0.0067(9) -0.0006(10) -0.0074(11)
C3 0.0199(11) 0.0410(13) 0.0499(13) 0.0042(9) -0.0008(10) -0.0085(11)
C4 0.0296(12) 0.0316(12) 0.0567(15) 0.0092(9) -0.0024(11) -0.0134(11)
C5 0.0183(10) 0.0241(10) 0.0357(11) -0.0007(7) -0.0015(8) -0.0041(8)
C6 0.0259(11) 0.0275(10) 0.0373(11) -0.0023(8) 0.0013(9) -0.0001(9)
C7 0.0269(12) 0.0251(10) 0.0587(15) -0.0006(8) -0.0047(11) -0.0002(10)
C8 0.0259(12) 0.0328(12) 0.0614(15) 0.0031(9) -0.0020(11) -0.0210(11)
C9 0.0304(13) 0.0549(15) 0.0403(13) -0.0003(11) 0.0010(10) -0.0152(12)
C10 0.0232(11) 0.0375(12) 0.0346(12) -0.0014(9) -0.0031(8) -0.0004(10)
C11 0.0465(16) 0.0536(16) 0.0450(14) 0.0039(12) -0.0021(12) 0.0111(12)
C12 0.0229(11) 0.0226(9) 0.0260(9) -0.0012(8) -0.0022(8) 0.0010(8)
C13 0.0246(12) 0.0349(12) 0.0492(13) -0.0044(9) 0.0013(10) -0.0113(11)
C14 0.0226(12) 0.0401(12) 0.0453(12) 0.0021(9) -0.0006(10) -0.0090(11)
C15 0.0315(13) 0.0321(12) 0.0541(14) 0.0064(9) -0.0028(11) -0.0128(11)
C16 0.0175(10) 0.0240(10) 0.0346(11) -0.0008(8) -0.0011(8) -0.0047(8)
C17 0.0271(12) 0.0289(11) 0.0452(13) -0.0003(9) 0.0037(10) 0.0030(10)
C18 0.0302(13) 0.0240(11) 0.0709(17) 0.0006(9) 0.0035(12) -0.0010(11)
C19 0.0294(13) 0.0401(13) 0.0640(16) 0.0009(10) 0.0028(12) -0.0244(12)
C20 0.0332(14) 0.0600(17) 0.0368(12) 0.0010(12) 0.0037(10) -0.0129(12)
C21 0.0255(12) 0.0375(12) 0.0353(11) -0.0013(9) -0.0024(9) -0.0001(10)
C22 0.0511(17) 0.0592(18) 0.0435(14) 0.0078(14) 0.0015(13) 0.0192(13)

loop_
_atom_type_symbol
_atom_type_description
_atom_type_scat_dispersion_real
_atom_type_scat_dispersion_imag
_atom_type_scat_source
C C 0.0033 0.0000 'International Tables Vol C Tables 4.2.6.8 and 6.1.1.4'
H H 0.0000 0.0000 'International Tables Vol C Tables 4.2.6.8 and 6.1.1.4'
N N 0.0061 0.0000 'International Tables Vol C Tables 4.2.6.8 and 6.1.1.4'
O O 0.0106 0.0000 'International Tables Vol C Tables 4.2.6.8 and 6.1.1.4'

loop_
_geom_angle_atom_site_label_1
_geom_angle_atom_site_label_2
_geom_angle_atom_site_label_3
_geom_angle_site_symmetry_1
_geom_angle_site_symmetry_3
_geom_angle
_geom_angle_publ_flag
C1 O1 C5 . . 118.13(15) ?
C12 O2 C16 . . 117.89(16) ?
C1 N1 C2 . . 114.70(18) ?
C4 N2 C1 . . 114.36(19) ?
C12 N3 C13 . . 114.84(19) ?
C12 N4 C15 . . 114.59(19) ?
N1 C1 N2 . . 128.94(19) ?
N1 C1 O1 . . 118.79(17) ?
N2 C1 O1 . . 112.27(17) ?
N1 C2 C3 . . 122.7(2) ?
N1 C2 H2 . . 118.6 ?
C3 C2 H2 . . 118.6 ?
C2 C3 C4 . . 116.2(2) ?
C2 C3 H3 . . 121.9 ?
C4 C3 H3 . . 121.9 ?
N2 C4 C3 . . 123.1(2) ?
N2 C4 H4 . . 118.4 ?
C3 C4 H4 . . 118.4 ?
C6 C5 C10 . . 123.2(2) ?
C6 C5 O1 . . 118.85(19) ?
C10 C5 O1 . . 117.69(19) ?
C5 C6 C7 . . 119.1(2) ?
C5 C6 H6 . . 120.4 ?
C7 C6 H6 . . 120.4 ?
C8 C7 C6 . . 119.4(2) ?
C8 C7 H7 . . 120.3 ?
C6 C7 H7 . . 120.3 ?
C7 C8 C9 . . 120.5(2) ?
C7 C8 H8 . . 119.7 ?
C9 C8 H8 . . 119.7 ?
C8 C9 C10 . . 121.4(2) ?
C8 C9 H9 . . 119.3 ?
C10 C9 H9 . . 119.3 ?
C5 C10 C9 . . 116.4(2) ?
C5 C10 C11 . . 120.8(2) ?
C9 C10 C11 . . 122.8(2) ?
C10 C11 H11A . . 109.5 ?
C10 C11 H11B . . 109.5 ?
H11A C11 H11B . . 109.5 ?
C10 C11 H11C . . 109.5 ?
H11A C11 H11C . . 109.5 ?
H11B C11 H11C . . 109.5 ?
N3 C12 N4 . . 128.6(2) ?
N3 C12 O2 . . 118.38(18) ?
N4 C12 O2 . . 113.02(17) ?
N3 C13 C14 . . 122.6(2) ?
N3 C13 H13 . . 118.7 ?
C14 C13 H13 . . 118.7 ?
C13 C14 C15 . . 116.5(2) ?
C13 C14 H14 . . 121.8 ?
C15 C14 H14 . . 121.8 ?
N4 C15 C14 . . 122.8(2) ?
N4 C15 H15 . . 118.6 ?
C14 C15 H15 . . 118.6 ?
C17 C16 C21 . . 123.1(2) ?
C17 C16 O2 . . 118.68(19) ?
C21 C16 O2 . . 117.95(19) ?
C16 C17 C18 . . 119.0(2) ?
C16 C17 H17 . . 120.5 ?
C18 C17 H17 . . 120.5 ?
C17 C18 C19 . . 119.6(2) ?
C17 C18 H18 . . 120.2 ?
C19 C18 H18 . . 120.2 ?
C20 C19 C18 . . 120.3(2) ?
C20 C19 H19 . . 119.9 ?
C18 C19 H19 . . 119.9 ?
C19 C20 C21 . . 121.8(2) ?
C19 C20 H20 . . 119.1 ?
C21 C20 H20 . . 119.1 ?
C16 C21 C20 . . 116.2(2) ?
C16 C21 C22 . . 120.9(2) ?
C20 C21 C22 . . 122.9(2) ?
C21 C22 H22A . . 109.5 ?
C21 C22 H22B . . 109.5 ?
H22A C22 H22B . . 109.5 ?
C21 C22 H22C . . 109.5 ?
H22A C22 H22C . . 109.5 ?
H22B C22 H22C . . 109.5 ?

loop_
_geom_bond_atom_site_label_1
_geom_bond_atom_site_label_2
_geom_bond_site_symmetry_2
_geom_bond_distance
_geom_bond_publ_flag
O1 C1 . 1.362(2) ?
O1 C5 . 1.408(2) ?
O2 C12 . 1.360(2) ?
O2 C16 . 1.409(2) ?
N1 C1 . 1.315(3) ?
N1 C2 . 1.337(3) ?
N2 C4 . 1.332(3) ?
N2 C1 . 1.327(2) ?
N3 C12 . 1.317(3) ?
N3 C13 . 1.343(3) ?
N4 C12 . 1.323(3) ?
N4 C15 . 1.339(3) ?
C2 C3 . 1.378(3) ?
C2 H2 . 0.9500 ?
C3 C4 . 1.376(3) ?
C3 H3 . 0.9500 ?
C4 H4 . 0.9500 ?
C5 C6 . 1.379(3) ?
C5 C10 . 1.386(3) ?
C6 C7 . 1.387(3) ?
C6 H6 . 0.9500 ?
C7 C8 . 1.377(4) ?
C7 H7 . 0.9500 ?
C8 C9 . 1.388(4) ?
C8 H8 . 0.9500 ?
C9 C10 . 1.394(3) ?
C9 H9 . 0.9500 ?
C10 C11 . 1.503(4) ?
C11 H11A . 0.9800 ?
C11 H11B . 0.9800 ?
C11 H11C . 0.9800 ?
C13 C14 . 1.369(3) ?
C13 H13 . 0.9500 ?
C14 C15 . 1.375(3) ?
C14 H14 . 0.9500 ?
C15 H15 . 0.9500 ?
C16 C17 . 1.375(3) ?
C16 C21 . 1.389(3) ?
C17 C18 . 1.384(3) ?
C17 H17 . 0.9500 ?
C18 C19 . 1.382(4) ?
C18 H18 . 0.9500 ?
C19 C20 . 1.376(4) ?
C19 H19 . 0.9500 ?
C20 C21 . 1.394(3) ?
C20 H20 . 0.9500 ?
C21 C22 . 1.506(3) ?
C22 H22A . 0.9800 ?
C22 H22B . 0.9800 ?
C22 H22C . 0.9800 ?

loop_
_geom_torsion_atom_site_label_1
_geom_torsion_atom_site_label_2
_geom_torsion_atom_site_label_3
_geom_torsion_atom_site_label_4
_geom_torsion_site_symmetry_1
_geom_torsion_site_symmetry_2
_geom_torsion_site_symmetry_3
_geom_torsion_site_symmetry_4
_geom_torsion
_geom_torsion_publ_flag
C2 N1 C1 N2 . . . . 0.2(3) ?
C2 N1 C1 O1 . . . . -179.1(2) ?
C4 N2 C1 N1 . . . . 0.5(4) ?
C4 N2 C1 O1 . . . . 179.9(2) ?
C5 O1 C1 N1 . . . . -8.8(3) ?
C5 O1 C1 N2 . . . . 171.72(19) ?
C1 N1 C2 C3 . . . . -0.5(4) ?
N1 C2 C3 C4 . . . . 0.1(4) ?
C1 N2 C4 C3 . . . . -0.9(4) ?
C2 C3 C4 N2 . . . . 0.7(4) ?
C1 O1 C5 C6 . . . . 92.2(2) ?
C1 O1 C5 C10 . . . . -93.2(2) ?
C10 C5 C6 C7 . . . . -0.3(3) ?
O1 C5 C6 C7 . . . . 174.07(18) ?
C5 C6 C7 C8 . . . . 0.1(3) ?
C6 C7 C8 C9 . . . . 0.4(3) ?
C7 C8 C9 C10 . . . . -0.7(4) ?
C6 C5 C10 C9 . . . . 0.0(3) ?
O1 C5 C10 C9 . . . . -174.42(19) ?
C6 C5 C10 C11 . . . . 178.4(2) ?
O1 C5 C10 C11 . . . . 4.0(3) ?
C8 C9 C10 C5 . . . . 0.5(3) ?
C8 C9 C10 C11 . . . . -177.9(2) ?
C13 N3 C12 N4 . . . . 1.1(3) ?
C13 N3 C12 O2 . . . . -179.6(2) ?
C15 N4 C12 N3 . . . . -1.2(3) ?
C15 N4 C12 O2 . . . . 179.5(2) ?
C16 O2 C12 N3 . . . . 13.5(3) ?
C16 O2 C12 N4 . . . . -167.07(18) ?
C12 N3 C13 C14 . . . . 0.3(3) ?
N3 C13 C14 C15 . . . . -1.3(4) ?
C12 N4 C15 C14 . . . . 0.0(4) ?
C13 C14 C15 N4 . . . . 1.1(4) ?
C12 O2 C16 C17 . . . . -97.0(2) ?
C12 O2 C16 C21 . . . . 88.6(2) ?
C21 C16 C17 C18 . . . . -0.4(3) ?
O2 C16 C17 C18 . . . . -174.54(19) ?
C16 C17 C18 C19 . . . . 0.0(3) ?
C17 C18 C19 C20 . . . . -0.2(4) ?
C18 C19 C20 C21 . . . . 0.7(4) ?
C17 C16 C21 C20 . . . . 0.9(3) ?
O2 C16 C21 C20 . . . . 175.07(19) ?
C17 C16 C21 C22 . . . . -178.4(2) ?
O2 C16 C21 C22 . . . . -4.2(3) ?
C19 C20 C21 C16 . . . . -1.1(4) ?
C19 C20 C21 C22 . . . . 178.2(2) ?
